data_7112557
loop_
_publ_author_name
'Wu, Shijun'
'Wang, Shuao'
'Diwu, Juan'
'Depmeier, Wulf'
'Malcherek, Thomas'
'Alekseev, Evgeny V.'
'Albrecht-Schmitt, Thomas E'

_publ_section_title
;
 Complex clover cross-sectioned nanotubules exist in the structure of the
 first uranium borate phosphate.
;
_journal_issue 29
_journal_name_full 'Chemical communications (Cambridge, England)'
_journal_page_first 3479
_journal_page_last 3481
_journal_paper_doi 10.1039/c2cc17517g
_journal_volume 48
_journal_year 2012
_chemical_formula_moiety Ba5[(UO2)(PO4)3(B5O9)](H2O)0.125
_chemical_formula_sum 'B5 Ba5 H0.25 O23.125 P3 U'
_chemical_formula_weight 1441.89
_chemical_melting_point ?
_chemical_name_common 'Barium uranyl borate phosphate'
_chemical_name_systematic
;
?
;
_space_group_IT_number 86
_symmetry_cell_setting tetragonal
_symmetry_space_group_name_Hall '-P 4bc'
_symmetry_space_group_name_H-M 'P 42/n :2'
_atom_sites_solution_hydrogens none
_atom_sites_solution_primary direct
_atom_sites_solution_secondary difmap
_audit_creation_method SHELXL-97
_cell_angle_alpha 90.00
_cell_angle_beta 90.00
_cell_angle_gamma 90.00
_cell_formula_units_Z 8
_cell_length_a 24.934(4)
_cell_length_b 24.934(4)
_cell_length_c 6.7732(6)
_cell_measurement_reflns_used 4646
_cell_measurement_temperature 293(2)
_cell_measurement_theta_max 27.09
_cell_measurement_theta_min 2.31
_cell_volume 4210.9(10)
_computing_molecular_graphics 'SHELXL-97 (Sheldrick, 1997)'
_computing_publication_material 'SHELXL-97 (Sheldrick, 1997)'
_computing_structure_refinement 'SHELXL-97 (Sheldrick, 1997)'
_diffrn_ambient_temperature 293(2)
_diffrn_measured_fraction_theta_full 0.999
_diffrn_measured_fraction_theta_max 0.999
_diffrn_radiation_monochromator graphite
_diffrn_radiation_source 'fine-focus sealed tube'
_diffrn_radiation_type MoK\a
_diffrn_radiation_wavelength 0.71073
_diffrn_reflns_av_R_equivalents 0.1391
_diffrn_reflns_av_sigmaI/netI 0.0526
_diffrn_reflns_limit_h_max 31
_diffrn_reflns_limit_h_min -31
_diffrn_reflns_limit_k_max 30
_diffrn_reflns_limit_k_min -31
_diffrn_reflns_limit_l_max 8
_diffrn_reflns_limit_l_min -8
_diffrn_reflns_number 55046
_diffrn_reflns_theta_full 27.09
_diffrn_reflns_theta_max 27.09
_diffrn_reflns_theta_min 2.31
_exptl_absorpt_coefficient_mu 17.206
_exptl_absorpt_correction_T_max 0.252
_exptl_absorpt_correction_T_min 0.170
_exptl_absorpt_correction_type numerical
_exptl_absorpt_process_details SHELTXPREP
_exptl_crystal_colour green
_exptl_crystal_density_diffrn 4.549
_exptl_crystal_density_meas ?
_exptl_crystal_density_method 'not measured'
_exptl_crystal_description needle
_exptl_crystal_F_000 5016
_exptl_crystal_size_max 0.28
_exptl_crystal_size_mid 0.09
_exptl_crystal_size_min 0.08
_refine_diff_density_max 1.203
_refine_diff_density_min -1.148
_refine_diff_density_rms 0.221
_refine_ls_extinction_method SHELXL
_refine_ls_goodness_of_fit_ref 0.929
_refine_ls_hydrogen_treatment none
_refine_ls_matrix_type full
_refine_ls_number_parameters 336
_refine_ls_number_reflns 4646
_refine_ls_number_restraints 12
_refine_ls_restrained_S_all 0.929
_refine_ls_R_factor_all 0.0446
_refine_ls_R_factor_gt 0.0254
_refine_ls_shift/su_max 0.003
_refine_ls_shift/su_mean 0.000
_refine_ls_structure_factor_coef Fsqd
_refine_ls_weighting_details 'calc w=1/[\s^2^(Fo^2^)+(0.0147P)^2^+0.0000P] where P=(Fo^2^+2Fc^2^)/3'
_refine_ls_weighting_scheme calc
_refine_ls_wR_factor_gt 0.0404
_refine_ls_wR_factor_ref 0.0437
_reflns_number_gt 3614
_reflns_number_total 4646
_reflns_threshold_expression >2sigma(I)
_cod_data_source_file c2cc17517g.txt
_cod_data_source_block Ba5[(UO2)(PO4)3(B5O9)](H2O)0.125
_cod_depositor_comments
;
The following automatic conversions were performed:

'_chemical_melting_point' value 'n/a' was changed to '?' - the value
is undefined or not given.

'_symmetry_cell_setting' value
'Tetragonal' changed to 'tetragonal' according to
/usr/data/users/saulius/automatic-downloads/retrospective/RSC/lib/dictionaries/cif_core.dic
dictionary named 'cif_core.dic' version 2.4.2 from 2011-04-26.

Automatic conversion script
Id: cif_fix_values 2281 2013-09-26 08:29:07Z andrius 

The following automatic conversions were performed:

'_exptl_crystal_density_meas' value 'n/a' was changed to '?' - the
value is perceived as not measured.

Automatic conversion script
Id: cif_fix_values 3008 2015-01-20 13:52:24Z robertas 
;
_cod_original_cell_volume 4211.0(9)
_cod_original_sg_symbol_H-M 'P 42/n'
_cod_original_formula_sum 'H0.25 B5 Ba5 O23.125 P3 U'
_cod_database_code 7112557

loop_
_symmetry_equiv_pos_as_xyz
'x, y, z'
'-x+1/2, -y+1/2, z'
'-y, x+1/2, z+1/2'
'y+1/2, -x, z+1/2'
'-x, -y, -z'
'x-1/2, y-1/2, -z'
'y, -x-1/2, -z-1/2'
'-y-1/2, x, -z-1/2'

loop_
_atom_site_label
_atom_site_type_symbol
_atom_site_fract_x
_atom_site_fract_y
_atom_site_fract_z
_atom_site_U_iso_or_equiv
_atom_site_adp_type
_atom_site_occupancy
_atom_site_symmetry_multiplicity
_atom_site_calc_flag
_atom_site_refinement_flags
U1 U 0.399965(10) 0.899314(10) 0.09721(3) 0.00836(6) Uani 1 1 d .
Ba1 Ba 0.338864(16) 0.770536(17) 0.42935(5) 0.01253(9) Uani 1 1 d .
Ba2 Ba 0.303544(16) 1.104417(16) -0.02380(5) 0.01001(9) Uani 1 1 d .
Ba3 Ba 0.441032(16) 1.025962(16) -0.25157(5) 0.01174(9) Uani 1 1 d .
Ba4 Ba 0.292808(16) 0.971375(15) 0.48967(5) 0.00951(8) Uani 1 1 d .
Ba5 Ba 0.486821(16) 0.844509(16) -0.34520(5) 0.01065(9) Uani 1 1 d .
P1 P 0.42782(6) 1.03358(7) -0.7474(2) 0.0060(3) Uani 1 1 d .
P2 P 0.28723(7) 0.97556(7) -0.0148(2) 0.0075(3) Uani 1 1 d .
P3 P 0.22529(7) 0.85686(7) 0.4275(2) 0.0106(4) Uani 1 1 d .
B1 B 0.2215(3) 1.0946(3) 0.5489(10) 0.0069(15) Uani 1 1 d .
B2 B 0.6323(3) 0.8201(3) -0.2799(10) 0.0112(16) Uani 1 1 d .
B3 B 0.1689(3) 1.1009(3) -0.1314(10) 0.0104(16) Uani 1 1 d .
B4 B 0.5238(3) 0.8427(3) 0.1332(10) 0.0090(15) Uani 1 1 d U
B5 B 0.3198(3) 1.1198(3) 0.4998(10) 0.0111(16) Uani 1 1 d .
O1 O 0.59494(17) 0.81236(17) -0.4226(6) 0.0089(9) Uani 1 1 d .
O2 O 0.54907(17) 0.85631(17) -0.6910(5) 0.0078(9) Uani 1 1 d .
O3 O 0.27968(17) 1.08596(17) 0.5287(6) 0.0105(10) Uani 1 1 d .
O4 O 0.32205(17) 1.15043(18) 0.3291(6) 0.0116(10) Uani 1 1 d .
O5 O 0.21254(17) 1.11463(16) -0.2546(5) 0.0072(9) Uani 1 1 d .
O6 O 0.40337(18) 0.91254(18) -0.1656(6) 0.0129(10) Uani 1 1 d .
O7 O 0.19785(17) 1.04171(17) 0.5154(6) 0.0087(9) Uani 1 1 d .
O8 O 0.36696(17) 1.19968(18) 0.0950(6) 0.0102(10) Uani 1 1 d .
O9 O 0.38583(18) 1.01891(18) -0.5959(6) 0.0150(10) Uani 1 1 d .
O10 O 0.48139(18) 0.87070(18) 0.0708(6) 0.0149(10) Uani 1 1 d U
O11 O 0.32638(17) 1.00514(17) -0.1507(5) 0.0100(10) Uani 1 1 d .
O12 O 0.31880(17) 0.93339(17) 0.1086(6) 0.0119(10) Uani 1 1 d .
O13 O 0.26400(17) 1.01465(17) 0.1344(5) 0.0103(10) Uani 1 1 d .
O14 O 0.40911(18) 1.07558(17) -0.8943(6) 0.0142(10) Uani 1 1 d .
O15 O 0.47949(18) 1.05057(18) -0.6409(6) 0.0124(10) Uani 1 1 d .
O16 O 0.44260(18) 0.98161(17) -0.8698(6) 0.0121(10) Uani 1 1 d .
O17 O 0.35931(17) 1.12531(18) -0.3618(6) 0.0112(10) Uani 1 1 d .
O18 O 0.17625(17) 0.84878(19) 0.5714(6) 0.0152(11) Uani 1 1 d .
O19 O 0.24284(18) 0.94851(18) -0.1315(6) 0.0165(11) Uani 1 1 d .
O20 O 0.39988(19) 0.88626(19) 0.3604(6) 0.0208(12) Uani 1 1 d .
O21 O 0.27554(18) 0.86561(19) 0.5533(6) 0.0160(11) Uani 1 1 d .
O22 O 0.21261(19) 0.90519(19) 0.2972(6) 0.0215(12) Uani 1 1 d .
O23 O 0.23218(18) 0.80592(18) 0.3077(6) 0.0160(11) Uani 1 1 d .
OW1 O 0.2500 1.2500 0.2500 0.089(12) Uani 0.50 4 d SP

loop_
_atom_site_aniso_label
_atom_site_aniso_U_11
_atom_site_aniso_U_22
_atom_site_aniso_U_33
_atom_site_aniso_U_23
_atom_site_aniso_U_13
_atom_site_aniso_U_12
U1 0.00608(13) 0.00941(13) 0.00958(11) 0.00191(10) 0.00040(10) 0.00028(10)
Ba1 0.0110(2) 0.0160(2) 0.01060(18) -0.00076(16) 0.00020(16) -0.00086(17)
Ba2 0.0099(2) 0.0103(2) 0.00983(17) -0.00093(16) 0.00004(16) -0.00098(16)
Ba3 0.0141(2) 0.0114(2) 0.00973(17) 0.00048(16) 0.00159(16) 0.00139(18)
Ba4 0.0105(2) 0.0096(2) 0.00836(17) -0.00023(16) 0.00069(15) -0.00244(16)
Ba5 0.0109(2) 0.0085(2) 0.01256(18) -0.00016(16) 0.00436(16) -0.00038(17)
P1 0.0062(8) 0.0054(8) 0.0062(7) -0.0013(7) 0.0010(7) -0.0001(6)
P2 0.0083(8) 0.0072(8) 0.0071(7) 0.0005(7) -0.0006(7) 0.0019(7)
P3 0.0102(9) 0.0083(9) 0.0133(8) 0.0001(7) 0.0007(7) -0.0006(7)
B1 0.006(4) 0.007(4) 0.008(3) 0.002(3) 0.004(3) 0.001(3)
B2 0.008(4) 0.012(4) 0.014(4) -0.004(3) 0.000(3) 0.006(3)
B3 0.010(4) 0.008(4) 0.013(4) -0.002(3) -0.004(3) 0.001(3)
B4 0.009(2) 0.008(2) 0.010(2) -0.0001(19) 0.0019(19) -0.003(2)
B5 0.013(4) 0.009(4) 0.011(3) -0.002(3) 0.008(3) 0.000(3)
O1 0.010(2) 0.012(2) 0.0051(19) 0.0012(18) 0.0013(18) -0.0059(19)
O2 0.005(2) 0.007(2) 0.011(2) -0.0056(18) 0.0011(18) 0.0009(19)
O3 0.002(2) 0.010(2) 0.020(2) 0.0022(19) 0.0009(19) -0.0004(19)
O4 0.007(2) 0.019(3) 0.009(2) 0.003(2) -0.0015(18) -0.004(2)
O5 0.010(2) 0.007(2) 0.0044(18) -0.0026(18) 0.0020(18) -0.0027(19)
O6 0.014(3) 0.015(3) 0.010(2) 0.0034(19) 0.004(2) 0.003(2)
O7 0.008(2) 0.007(2) 0.011(2) -0.0033(19) -0.0005(18) -0.0032(18)
O8 0.008(2) 0.016(3) 0.007(2) 0.0045(19) -0.0006(18) 0.0002(19)
O9 0.010(2) 0.020(3) 0.015(2) -0.001(2) 0.003(2) -0.004(2)
O10 0.0115(19) 0.0163(19) 0.0169(18) -0.0023(16) -0.0015(16) 0.0071(16)
O11 0.014(2) 0.009(2) 0.007(2) 0.0017(18) 0.0028(18) -0.002(2)
O12 0.010(2) 0.011(2) 0.015(2) 0.003(2) 0.0016(19) 0.007(2)
O13 0.011(2) 0.010(2) 0.010(2) 0.0014(19) 0.0039(18) 0.004(2)
O14 0.017(3) 0.009(2) 0.016(2) 0.004(2) 0.002(2) 0.006(2)
O15 0.013(3) 0.012(2) 0.012(2) -0.0003(19) -0.0022(19) -0.001(2)
O16 0.016(3) 0.009(2) 0.011(2) -0.0014(19) 0.0006(19) 0.002(2)
O17 0.010(2) 0.017(3) 0.007(2) 0.0018(19) -0.0014(18) -0.007(2)
O18 0.008(2) 0.027(3) 0.011(2) 0.003(2) -0.0015(19) 0.001(2)
O19 0.021(3) 0.016(3) 0.012(2) 0.000(2) -0.004(2) -0.009(2)
O20 0.023(3) 0.026(3) 0.013(2) 0.006(2) -0.001(2) -0.008(2)
O21 0.011(3) 0.021(3) 0.016(2) 0.001(2) -0.004(2) -0.005(2)
O22 0.023(3) 0.014(3) 0.027(3) 0.010(2) -0.012(2) -0.002(2)
O23 0.019(3) 0.015(3) 0.014(2) 0.002(2) 0.002(2) 0.002(2)
OW1 0.117(19) 0.117(19) 0.035(16) 0.000 0.000 0.000

loop_
_atom_type_symbol
_atom_type_description
_atom_type_scat_dispersion_real
_atom_type_scat_dispersion_imag
_atom_type_scat_source
O O 0.0106 0.0060 'International Tables Vol C Tables 4.2.6.8 and 6.1.1.4'
Ba Ba -0.3244 2.2819 'International Tables Vol C Tables 4.2.6.8 and 6.1.1.4'
B B 0.0013 0.0007 'International Tables Vol C Tables 4.2.6.8 and 6.1.1.4'
P P 0.1023 0.0942 'International Tables Vol C Tables 4.2.6.8 and 6.1.1.4'
U U -9.6767 9.6646 'International Tables Vol C Tables 4.2.6.8 and 6.1.1.4'
H H 0.0000 0.0000 'International Tables Vol C Tables 4.2.6.8 and 6.1.1.4'

loop_
_geom_angle_atom_site_label_1
_geom_angle_atom_site_label_2
_geom_angle_atom_site_label_3
_geom_angle
_geom_angle_site_symmetry_1
_geom_angle_site_symmetry_3
O20 U1 O6 177.4(2) . .
O20 U1 O10 91.34(19) . .
O6 U1 O10 86.25(18) . .
O20 U1 O12 91.94(19) . .
O6 U1 O12 90.42(18) . .
O10 U1 O12 175.62(16) . .
O20 U1 O18 85.78(18) . 4_464
O6 U1 O18 95.80(17) . 4_464
O10 U1 O18 104.28(17) . 4_464
O12 U1 O18 78.86(16) . 4_464
O20 U1 O16 93.70(18) . 1_556
O6 U1 O16 84.97(17) . 1_556
O10 U1 O16 82.50(16) . 1_556
O12 U1 O16 94.40(16) . 1_556
O18 U1 O16 173.20(16) 4_464 1_556
O20 U1 Ba5 133.33(16) . .
O6 U1 Ba5 44.82(14) . .
O10 U1 Ba5 46.04(11) . .
O12 U1 Ba5 131.84(10) . .
O18 U1 Ba5 87.87(11) 4_464 .
O16 U1 Ba5 97.36(10) 1_556 .
O20 U1 Ba3 135.23(15) . .
O6 U1 Ba3 43.76(14) . .
O10 U1 Ba3 88.38(12) . .
O12 U1 Ba3 87.26(11) . .
O18 U1 Ba3 137.38(10) 4_464 .
O16 U1 Ba3 41.91(10) 1_556 .
Ba5 U1 Ba3 71.931(11) . .
O20 U1 Ba4 56.65(16) . .
O6 U1 Ba4 125.24(14) . .
O10 U1 Ba4 142.81(11) . .
O12 U1 Ba4 38.88(10) . .
O18 U1 Ba4 92.65(11) 4_464 .
O16 U1 Ba4 81.45(11) 1_556 .
Ba5 U1 Ba4 169.988(10) . .
Ba3 U1 Ba4 101.328(11) . .
O20 U1 Ba1 48.42(15) . .
O6 U1 Ba1 132.94(14) . .
O10 U1 Ba1 97.63(12) . .
O12 U1 Ba1 86.72(11) . .
O18 U1 Ba1 37.66(10) 4_464 .
O16 U1 Ba1 142.09(10) 1_556 .
Ba5 U1 Ba1 109.934(11) . .
Ba3 U1 Ba1 173.108(10) . .
Ba4 U1 Ba1 75.892(10) . .
O23 Ba1 O23 94.11(13) 4_465 2_565
O23 Ba1 O18 150.57(13) 4_465 4_464
O23 Ba1 O18 97.36(13) 2_565 4_464
O23 Ba1 O19 115.94(13) 4_465 4_465
O23 Ba1 O19 120.58(14) 2_565 4_465
O18 Ba1 O19 80.82(13) 4_464 4_465
O23 Ba1 O21 154.81(13) 4_465 4_464
O23 Ba1 O21 66.66(13) 2_565 4_464
O18 Ba1 O21 52.83(12) 4_464 4_464
O19 Ba1 O21 65.98(13) 4_465 4_464
O23 Ba1 O23 89.90(12) 4_465 .
O23 Ba1 O23 62.29(16) 2_565 .
O18 Ba1 O23 71.96(13) 4_464 .
O19 Ba1 O23 152.68(12) 4_465 .
O21 Ba1 O23 94.71(12) 4_464 .
O23 Ba1 O21 65.71(13) 4_465 .
O23 Ba1 O21 107.33(13) 2_565 .
O18 Ba1 O21 84.99(12) 4_464 .
O19 Ba1 O21 131.26(13) 4_465 .
O21 Ba1 O21 133.90(14) 4_464 .
O23 Ba1 O21 49.79(12) . .
O23 Ba1 O22 52.05(13) 4_465 4_465
O23 Ba1 O22 134.55(12) 2_565 4_465
O18 Ba1 O22 127.27(13) 4_464 4_465
O19 Ba1 O22 66.49(12) 4_465 4_465
O21 Ba1 O22 131.31(13) 4_464 4_465
O23 Ba1 O22 133.57(12) . 4_465
O21 Ba1 O22 86.95(12) . 4_465
O23 Ba1 O18 69.45(12) 4_465 2_565
O23 Ba1 O18 49.81(12) 2_565 2_565
O18 Ba1 O18 136.82(14) 4_464 2_565
O19 Ba1 O18 92.84(12) 4_465 2_565
O21 Ba1 O18 85.46(12) 4_464 2_565
O23 Ba1 O18 105.22(12) . 2_565
O21 Ba1 O18 127.16(11) . 2_565
O22 Ba1 O18 86.84(12) 4_465 2_565
O23 Ba1 O20 107.32(12) 4_465 .
O23 Ba1 O20 150.28(12) 2_565 .
O18 Ba1 O20 54.29(12) 4_464 .
O19 Ba1 O20 68.32(13) 4_465 .
O21 Ba1 O20 96.74(12) 4_464 .
O23 Ba1 O20 96.66(12) . .
O21 Ba1 O20 65.58(12) . .
O22 Ba1 O20 75.06(11) 4_465 .
O18 Ba1 O20 157.78(12) 2_565 .
O23 Ba1 P3 25.54(10) 4_465 4_465
O23 Ba1 P3 113.94(9) 2_565 4_465
O18 Ba1 P3 147.07(10) 4_464 4_465
O19 Ba1 P3 91.20(9) 4_465 4_465
O21 Ba1 P3 149.33(9) 4_464 4_465
O23 Ba1 P3 112.96(9) . 4_465
O21 Ba1 P3 76.44(8) . 4_465
O22 Ba1 P3 26.63(9) 4_465 4_465
O18 Ba1 P3 75.05(8) 2_565 4_465
O20 Ba1 P3 93.03(8) . 4_465
O23 Ba1 P3 169.75(10) 4_465 4_464
O23 Ba1 P3 78.88(9) 2_565 4_464
O18 Ba1 P3 26.87(9) 4_464 4_464
O19 Ba1 P3 74.25(9) 4_465 4_464
O21 Ba1 P3 26.25(9) 4_464 4_464
O23 Ba1 P3 80.24(9) . 4_464
O21 Ba1 P3 109.00(9) . 4_464
O22 Ba1 P3 137.88(9) 4_465 4_464
O18 Ba1 P3 110.30(8) 2_565 4_464
O20 Ba1 P3 76.86(8) . 4_464
P3 Ba1 P3 164.51(6) 4_465 4_464
O13 Ba2 O11 55.47(12) . .
O13 Ba2 O4 93.68(13) . .
O11 Ba2 O4 129.92(13) . .
O13 Ba2 O17 133.22(13) . .
O11 Ba2 O17 78.41(13) . .
O4 Ba2 O17 125.20(13) . .
O13 Ba2 O5 90.06(12) . .
O11 Ba2 O5 94.48(12) . .
O4 Ba2 O5 127.09(13) . .
O17 Ba2 O5 85.77(12) . .
O13 Ba2 O14 90.34(13) . 1_556
O11 Ba2 O14 70.82(13) . 1_556
O4 Ba2 O14 71.19(12) . 1_556
O17 Ba2 O14 80.61(12) . 1_556
O5 Ba2 O14 161.63(12) . 1_556
O13 Ba2 O8 139.42(11) . .
O11 Ba2 O8 135.51(12) . .
O4 Ba2 O8 47.61(12) . .
O17 Ba2 O8 78.65(12) . .
O5 Ba2 O8 121.13(12) . .
O14 Ba2 O8 68.17(12) 1_556 .
O13 Ba2 O1 58.87(12) . 3_655
O11 Ba2 O1 101.92(12) . 3_655
O4 Ba2 O1 89.76(12) . 3_655
O17 Ba2 O1 134.62(12) . 3_655
O5 Ba2 O1 48.85(11) . 3_655
O14 Ba2 O1 143.17(11) 1_556 3_655
O8 Ba2 O1 121.22(11) . 3_655
O13 Ba2 O3 101.28(12) . 1_554
O11 Ba2 O3 66.01(11) . 1_554
O4 Ba2 O3 163.24(12) . 1_554
O17 Ba2 O3 46.44(11) . 1_554
O5 Ba2 O3 46.29(11) . 1_554
O14 Ba2 O3 115.80(11) 1_556 1_554
O8 Ba2 O3 118.90(11) . 1_554
O1 Ba2 O3 91.54(11) 3_655 1_554
O13 Ba2 B2 114.70(16) . 5_675
O11 Ba2 B2 129.80(16) . 5_675
O4 Ba2 B2 25.40(15) . 5_675
O17 Ba2 B2 99.88(16) . 5_675
O5 Ba2 B2 135.69(16) . 5_675
O14 Ba2 B2 59.61(15) 1_556 5_675
O8 Ba2 B2 24.73(15) . 5_675
O1 Ba2 B2 112.44(15) 3_655 5_675
O3 Ba2 B2 143.34(16) 1_554 5_675
O13 Ba2 P2 27.71(9) . .
O11 Ba2 P2 27.99(9) . .
O4 Ba2 P2 115.33(10) . .
O17 Ba2 P2 105.61(10) . .
O5 Ba2 P2 89.94(9) . .
O14 Ba2 P2 82.00(9) 1_556 .
O8 Ba2 P2 148.93(9) . .
O1 Ba2 P2 78.18(9) 3_655 .
O3 Ba2 P2 81.26(8) 1_554 .
B2 Ba2 P2 129.16(14) 5_675 .
O13 Ba2 B5 122.62(16) . 1_554
O11 Ba2 B5 76.45(15) . 1_554
O4 Ba2 B5 143.53(17) . 1_554
O17 Ba2 B5 24.18(16) . 1_554
O5 Ba2 B5 62.24(16) . 1_554
O14 Ba2 B5 102.54(16) 1_556 1_554
O8 Ba2 B5 96.19(15) . 1_554
O1 Ba2 B5 110.87(15) 3_655 1_554
O3 Ba2 B5 23.72(15) 1_554 1_554
B2 Ba2 B5 120.03(19) 5_675 1_554
P2 Ba2 B5 98.62(13) . 1_554
O9 Ba3 O16 140.51(13) . 1_556
O9 Ba3 O14 128.32(13) . 1_556
O16 Ba3 O14 52.42(12) 1_556 1_556
O9 Ba3 O15 95.16(13) . 5_674
O16 Ba3 O15 87.82(12) 1_556 5_674
O14 Ba3 O15 135.01(12) 1_556 5_674
O9 Ba3 O15 52.71(12) . .
O16 Ba3 O15 157.43(13) 1_556 .
O14 Ba3 O15 141.72(13) 1_556 .
O15 Ba3 O15 71.09(14) 5_674 .
O9 Ba3 O2 89.63(12) . 5_674
O16 Ba3 O2 120.51(11) 1_556 5_674
O14 Ba3 O2 72.76(11) 1_556 5_674
O15 Ba3 O2 124.83(12) 5_674 5_674
O15 Ba3 O2 68.96(11) . 5_674
O9 Ba3 O11 72.53(12) . .
O16 Ba3 O11 74.60(12) 1_556 .
O14 Ba3 O11 67.11(12) 1_556 .
O15 Ba3 O11 127.51(12) 5_674 .
O15 Ba3 O11 124.55(11) . .
O2 Ba3 O11 106.34(11) 5_674 .
O9 Ba3 O16 135.79(12) . 5_674
O16 Ba3 O16 73.26(14) 1_556 5_674
O14 Ba3 O16 93.72(12) 1_556 5_674
O15 Ba3 O16 50.13(12) 5_674 5_674
O15 Ba3 O16 86.70(12) . 5_674
O2 Ba3 O16 91.01(12) 5_674 5_674
O11 Ba3 O16 147.84(11) . 5_674
O9 Ba3 O6 86.99(12) . .
O16 Ba3 O6 57.44(12) 1_556 .
O14 Ba3 O6 98.98(12) 1_556 .
O15 Ba3 O6 68.89(12) 5_674 .
O15 Ba3 O6 118.57(12) . .
O2 Ba3 O6 166.16(12) 5_674 .
O11 Ba3 O6 59.86(12) . .
O16 Ba3 O6 100.76(12) 5_674 .
O9 Ba3 O17 62.61(12) . .
O16 Ba3 O17 120.85(11) 1_556 .
O14 Ba3 O17 72.02(11) 1_556 .
O15 Ba3 O17 151.31(11) 5_674 .
O15 Ba3 O17 80.66(11) . .
O2 Ba3 O17 43.83(11) 5_674 .
O11 Ba3 O17 65.80(11) . .
O16 Ba3 O17 134.66(11) 5_674 .
O6 Ba3 O17 123.55(11) . .
O9 Ba3 P1 25.88(9) . .
O16 Ba3 P1 159.55(9) 1_556 .
O14 Ba3 P1 142.86(9) 1_556 .
O15 Ba3 P1 81.45(8) 5_674 .
O15 Ba3 P1 26.91(9) . .
O2 Ba3 P1 79.77(8) 5_674 .
O11 Ba3 P1 98.28(8) . .
O16 Ba3 P1 111.55(8) 5_674 .
O6 Ba3 P1 102.28(8) . .
O17 Ba3 P1 70.86(7) . .
O9 Ba3 P1 144.00(10) . 1_556
O16 Ba3 P1 27.04(9) 1_556 1_556
O14 Ba3 P1 25.80(9) 1_556 1_556
O15 Ba3 P1 110.98(8) 5_674 1_556
O15 Ba3 P1 158.85(9) . 1_556
O2 Ba3 P1 94.79(8) 5_674 1_556
O11 Ba3 P1 71.95(8) . 1_556
O16 Ba3 P1 79.93(8) 5_674 1_556
O6 Ba3 P1 80.29(8) . 1_556
O17 Ba3 P1 97.15(7) . 1_556
P1 Ba3 P1 167.19(5) . 1_556
O9 Ba4 O21 127.28(14) 1_556 .
O9 Ba4 O11 77.80(13) 1_556 1_556
O21 Ba4 O11 102.05(12) . 1_556
O9 Ba4 O13 82.06(13) 1_556 .
O21 Ba4 O13 118.89(12) . .
O11 Ba4 O13 138.58(13) 1_556 .
O9 Ba4 O12 75.59(13) 1_556 .
O21 Ba4 O12 81.68(12) . .
O11 Ba4 O12 148.73(13) 1_556 .
O13 Ba4 O12 52.28(12) . .
O9 Ba4 O3 71.28(13) 1_556 .
O21 Ba4 O3 158.64(13) . .
O11 Ba4 O3 69.22(12) 1_556 .
O13 Ba4 O3 70.14(12) . .
O12 Ba4 O3 116.20(12) . .
O9 Ba4 O22 138.94(13) 1_556 .
O21 Ba4 O22 53.69(12) . .
O11 Ba4 O22 142.49(13) 1_556 .
O13 Ba4 O22 69.39(12) . .
O12 Ba4 O22 63.70(13) . .
O3 Ba4 O22 121.71(12) . .
O9 Ba4 O19 130.61(13) 1_556 1_556
O21 Ba4 O19 66.45(12) . 1_556
O11 Ba4 O19 53.15(12) 1_556 1_556
O13 Ba4 O19 137.85(13) . 1_556
O12 Ba4 O19 146.99(12) . 1_556
O3 Ba4 O19 93.70(12) . 1_556
O22 Ba4 O19 89.40(12) . 1_556
O9 Ba4 O7 116.50(13) 1_556 .
O21 Ba4 O7 116.22(13) . .
O11 Ba4 O7 90.57(12) 1_556 .
O13 Ba4 O7 66.84(11) . .
O12 Ba4 O7 115.93(11) . .
O3 Ba4 O7 46.83(11) . .
O22 Ba4 O7 79.15(12) . .
O19 Ba4 O7 73.78(12) 1_556 .
O9 Ba4 P3 142.20(10) 1_556 .
O21 Ba4 P3 26.78(9) . .
O11 Ba4 P3 122.31(9) 1_556 .
O13 Ba4 P3 95.39(10) . .
O12 Ba4 P3 73.37(9) . .
O3 Ba4 P3 143.12(9) . .
O22 Ba4 P3 27.15(9) . .
O19 Ba4 P3 74.21(9) 1_556 .
O7 Ba4 P3 96.37(9) . .
O9 Ba4 P2 103.83(9) 1_556 1_556
O21 Ba4 P2 82.22(9) . 1_556
O11 Ba4 P2 26.54(9) 1_556 1_556
O13 Ba4 P2 148.88(9) . 1_556
O12 Ba4 P2 158.82(9) . 1_556
O3 Ba4 P2 82.71(8) . 1_556
O22 Ba4 P2 115.96(9) . 1_556
O19 Ba4 P2 26.80(9) 1_556 1_556
O7 Ba4 P2 83.64(8) . 1_556
P3 Ba4 P2 97.56(4) . 1_556
O9 Ba4 P2 78.75(9) 1_556 .
O21 Ba4 P2 100.51(9) . .
O11 Ba4 P2 154.27(9) 1_556 .
O13 Ba4 P2 25.58(9) . .
O12 Ba4 P2 26.75(9) . .
O3 Ba4 P2 93.25(9) . .
O22 Ba4 P2 62.66(9) . .
O19 Ba4 P2 150.40(9) 1_556 .
O7 Ba4 P2 90.48(8) . .
P3 Ba4 P2 83.09(4) . .
P2 Ba4 P2 174.12(6) 1_556 .
O22 Ba5 O15 138.96(14) 4_464 5_674
O22 Ba5 O13 71.96(13) 4_464 4_464
O15 Ba5 O13 147.47(13) 5_674 4_464
O22 Ba5 O2 140.84(13) 4_464 .
O15 Ba5 O2 72.82(12) 5_674 .
O13 Ba5 O2 85.62(12) 4_464 .
O22 Ba5 O1 129.51(13) 4_464 .
O15 Ba5 O1 88.42(12) 5_674 .
O13 Ba5 O1 59.08(12) 4_464 .
O2 Ba5 O1 50.18(11) . .
O22 Ba5 O10 74.49(14) 4_464 .
O15 Ba5 O10 80.38(12) 5_674 .
O13 Ba5 O10 106.13(12) 4_464 .
O2 Ba5 O10 143.99(12) . .
O1 Ba5 O10 106.59(12) . .
O22 Ba5 O6 67.61(13) 4_464 .
O15 Ba5 O6 71.46(12) 5_674 .
O13 Ba5 O6 138.80(12) 4_464 .
O2 Ba5 O6 132.07(12) . .
O1 Ba5 O6 154.44(12) . .
O10 Ba5 O6 55.64(12) . .
O22 Ba5 O7 82.25(13) 4_464 4_464
O15 Ba5 O7 102.94(12) 5_674 4_464
O13 Ba5 O7 65.50(11) 4_464 4_464
O2 Ba5 O7 117.53(11) . 4_464
O1 Ba5 O7 67.65(11) . 4_464
O10 Ba5 O7 46.11(11) . 4_464
O6 Ba5 O7 100.90(11) . 4_464
O22 Ba5 O19 67.15(13) 4_464 4_464
O15 Ba5 O19 138.49(11) 5_674 4_464
O13 Ba5 O19 50.16(11) 4_464 4_464
O2 Ba5 O19 73.80(11) . 4_464
O1 Ba5 O19 88.78(12) . 4_464
O10 Ba5 O19 139.51(12) . 4_464
O6 Ba5 O19 116.71(12) . 4_464
O7 Ba5 O19 114.06(11) 4_464 4_464
O22 Ba5 O20 83.06(13) 4_464 1_554
O15 Ba5 O20 82.71(12) 5_674 1_554
O13 Ba5 O20 117.58(12) 4_464 1_554
O2 Ba5 O20 79.48(12) . 1_554
O1 Ba5 O20 129.07(11) . 1_554
O10 Ba5 O20 120.90(12) . 1_554
O6 Ba5 O20 65.27(12) . 1_554
O7 Ba5 O20 162.94(12) 4_464 1_554
O19 Ba5 O20 67.49(12) 4_464 1_554
O22 Ba5 B4 81.57(16) 4_464 .
O15 Ba5 B4 87.84(15) 5_674 .
O13 Ba5 B4 88.07(15) 4_464 .
O2 Ba5 B4 130.43(15) . .
O1 Ba5 B4 85.10(15) . .
O10 Ba5 B4 23.07(15) . .
O6 Ba5 B4 78.70(15) . .
O7 Ba5 B4 23.80(15) 4_464 .
O19 Ba5 B4 133.09(15) 4_464 .
O20 Ba5 B4 143.93(16) 1_554 .
O22 Ba5 B3 141.21(16) 4_464 4_464
O15 Ba5 B3 79.72(16) 5_674 4_464
O13 Ba5 B3 71.03(15) 4_464 4_464
O2 Ba5 B3 24.97(14) . 4_464
O1 Ba5 B3 25.20(14) . 4_464
O10 Ba5 B3 127.28(15) . 4_464
O6 Ba5 B3 150.18(15) . 4_464
O7 Ba5 B3 92.71(14) 4_464 4_464
O19 Ba5 B3 80.40(15) 4_464 4_464
O20 Ba5 B3 104.19(14) 1_554 4_464
B4 Ba5 B3 108.23(17) . 4_464
O9 P1 O14 113.5(3) . .
O9 P1 O15 109.2(2) . .
O14 P1 O15 112.0(3) . .
O9 P1 O16 108.6(3) . .
O14 P1 O16 107.1(2) . .
O15 P1 O16 106.1(2) . .
O9 P1 Ba3 51.61(17) . .
O14 P1 Ba3 136.03(18) . .
O15 P1 Ba3 57.80(16) . .
O16 P1 Ba3 116.86(17) . .
O9 P1 Ba3 136.73(18) . 1_554
O14 P1 Ba3 54.30(17) . 1_554
O15 P1 Ba3 113.68(17) . 1_554
O16 P1 Ba3 53.97(15) . 1_554
Ba3 P1 Ba3 167.19(5) . 1_554
O9 P1 Ba3 122.15(19) . 5_674
O14 P1 Ba3 124.34(18) . 5_674
O15 P1 Ba3 49.55(17) . 5_674
O16 P1 Ba3 56.51(17) . 5_674
Ba3 P1 Ba3 83.68(4) . 5_674
Ba3 P1 Ba3 83.57(3) 1_554 5_674
O9 P1 Ba5 118.30(18) . 5_674
O14 P1 Ba5 74.08(18) . 5_674
O15 P1 Ba5 39.16(17) . 5_674
O16 P1 Ba5 128.12(18) . 5_674
Ba3 P1 Ba5 79.90(3) . 5_674
Ba3 P1 Ba5 98.98(4) 1_554 5_674
Ba3 P1 Ba5 79.59(3) 5_674 5_674
O19 P2 O13 110.7(3) . .
O19 P2 O11 111.5(2) . .
O13 P2 O11 109.5(2) . .
O19 P2 O12 110.4(3) . .
O13 P2 O12 105.6(2) . .
O11 P2 O12 109.0(2) . .
O19 P2 Ba2 121.50(19) . .
O13 P2 Ba2 54.83(17) . .
O11 P2 Ba2 55.30(16) . .
O12 P2 Ba2 128.06(18) . .
O19 P2 Ba4 59.77(17) . 1_554
O13 P2 Ba4 134.46(17) . 1_554
O11 P2 Ba4 52.30(16) . 1_554
O12 P2 Ba4 119.63(17) . 1_554
Ba2 P2 Ba4 90.40(4) . 1_554
O19 P2 Ba4 122.41(18) . .
O13 P2 Ba4 50.97(16) . .
O11 P2 Ba4 126.08(17) . .
O12 P2 Ba4 54.73(16) . .
Ba2 P2 Ba4 92.51(4) . .
Ba4 P2 Ba4 174.12(6) 1_554 .
O19 P2 Ba5 61.38(18) . 3_655
O13 P2 Ba5 51.00(17) . 3_655
O11 P2 Ba5 139.38(18) . 3_655
O12 P2 Ba5 110.68(17) . 3_655
Ba2 P2 Ba5 92.55(4) . 3_655
Ba4 P2 Ba5 111.72(5) 1_554 3_655
Ba4 P2 Ba5 73.26(3) . 3_655
O19 P2 Ba1 42.06(17) . 3_654
O13 P2 Ba1 120.52(18) . 3_654
O11 P2 Ba1 128.86(17) . 3_654
O12 P2 Ba1 68.37(17) . 3_654
Ba2 P2 Ba1 162.88(5) . 3_654
Ba4 P2 Ba1 83.46(4) 1_554 3_654
Ba4 P2 Ba1 95.12(4) . 3_654
Ba5 P2 Ba1 75.10(3) 3_655 3_654
O23 P3 O22 112.0(3) . .
O23 P3 O21 108.9(3) . .
O22 P3 O21 112.3(3) . .
O23 P3 O18 108.1(3) . .
O22 P3 O18 107.3(3) . .
O21 P3 O18 108.0(2) . .
O23 P3 Ba4 136.55(19) . .
O22 P3 Ba4 60.17(18) . .
O21 P3 Ba4 52.82(18) . .
O18 P3 Ba4 114.97(19) . .
O23 P3 Ba1 49.93(17) . 3_654
O22 P3 Ba1 62.47(18) . 3_654
O21 P3 Ba1 123.05(18) . 3_654
O18 P3 Ba1 128.27(18) . 3_654
Ba4 P3 Ba1 102.83(5) . 3_654
O23 P3 Ba1 114.64(18) . 3_655
O22 P3 Ba1 133.0(2) . 3_655
O21 P3 Ba1 56.09(17) . 3_655
O18 P3 Ba1 52.72(16) . 3_655
Ba4 P3 Ba1 88.37(4) . 3_655
Ba1 P3 Ba1 164.51(6) 3_654 3_655
O23 P3 Ba1 45.97(18) . 2_565
O22 P3 Ba1 127.88(19) . 2_565
O21 P3 Ba1 119.56(19) . 2_565
O18 P3 Ba1 62.28(18) . 2_565
Ba4 P3 Ba1 171.65(6) . 2_565
Ba1 P3 Ba1 84.24(4) 3_654 2_565
Ba1 P3 Ba1 83.88(4) 3_655 2_565
O23 P3 Ba1 53.49(18) . .
O22 P3 Ba1 130.1(2) . .
O21 P3 Ba1 55.44(18) . .
O18 P3 Ba1 122.54(18) . .
Ba4 P3 Ba1 96.63(4) . .
Ba1 P3 Ba1 84.23(4) 3_654 .
Ba1 P3 Ba1 83.87(4) 3_655 .
Ba1 P3 Ba1 79.49(4) 2_565 .
O5 B1 O7 113.2(5) 1_556 .
O5 B1 O3 106.9(5) 1_556 .
O7 B1 O3 104.6(5) . .
O5 B1 O8 109.2(5) 1_556 7_476
O7 B1 O8 109.6(5) . 7_476
O3 B1 O8 113.5(5) . 7_476
O8 B2 O1 128.3(7) 5_675 .
O8 B2 O4 113.8(6) 5_675 5_675
O1 B2 O4 117.7(6) . 5_675
O8 B2 Ba2 67.2(3) 5_675 5_675
O1 B2 Ba2 151.7(5) . 5_675
O4 B2 Ba2 55.8(3) 5_675 5_675
O5 B3 O17 112.7(5) . 7_475
O5 B3 O2 112.0(5) . 3_655
O17 B3 O2 105.3(5) 7_475 3_655
O5 B3 O1 110.0(5) . 3_655
O17 B3 O1 109.1(5) 7_475 3_655
O2 B3 O1 107.5(5) 3_655 3_655
O5 B3 Ba2 50.7(3) . .
O17 B3 Ba2 135.3(4) 7_475 .
O2 B3 Ba2 119.4(4) 3_655 .
O1 B3 Ba2 59.8(3) 3_655 .
O5 B3 Ba5 127.2(4) . 3_655
O17 B3 Ba5 120.0(4) 7_475 3_655
O2 B3 Ba5 53.0(3) 3_655 3_655
O1 B3 Ba5 54.5(3) 3_655 3_655
Ba2 B3 Ba5 89.80(17) . 3_655
O10 B4 O7 117.6(6) . 4_464
O10 B4 O2 120.1(6) . 1_556
O7 B4 O2 122.3(6) 4_464 1_556
O10 B4 Ba5 58.1(3) . .
O7 B4 Ba5 62.4(3) 4_464 .
O2 B4 Ba5 160.9(4) 1_556 .
O10 B4 Ba3 77.3(4) . 5_675
O7 B4 Ba3 138.5(4) 4_464 5_675
O2 B4 Ba3 57.2(3) 1_556 5_675
Ba5 B4 Ba3 106.10(19) . 5_675
O3 B5 O17 120.5(6) . 1_556
O3 B5 O4 120.3(6) . .
O17 B5 O4 119.1(6) 1_556 .
O3 B5 Ba2 71.7(3) . 1_556
O17 B5 Ba2 54.9(3) 1_556 1_556
O4 B5 Ba2 152.9(5) . 1_556
B2 O1 B3 124.1(5) . 4_464
B2 O1 Ba5 118.5(4) . .
B3 O1 Ba5 100.3(4) 4_464 .
B2 O1 Ba2 104.3(4) . 4_464
B3 O1 Ba2 94.5(3) 4_464 4_464
Ba5 O1 Ba2 112.87(13) . 4_464
B4 O2 B3 121.4(5) 1_554 4_464
B4 O2 Ba5 115.8(4) 1_554 .
B3 O2 Ba5 102.0(3) 4_464 .
B4 O2 Ba3 99.6(4) 1_554 5_674
B3 O2 Ba3 112.3(4) 4_464 5_674
Ba5 O2 Ba3 104.90(12) . 5_674
B5 O3 B1 131.7(6) . .
B5 O3 Ba4 122.0(4) . .
B1 O3 Ba4 105.4(4) . .
B5 O3 Ba2 84.6(4) . 1_556
B1 O3 Ba2 94.4(3) . 1_556
Ba4 O3 Ba2 102.30(12) . 1_556
B5 O4 B2 121.5(5) . 5_675
B5 O4 Ba2 119.9(4) . .
B2 O4 Ba2 98.8(4) 5_675 .
B3 O5 B1 125.6(5) . 1_554
B3 O5 Ba2 106.0(4) . .
B1 O5 Ba2 111.3(4) 1_554 .
U1 O6 Ba5 109.49(18) . .
U1 O6 Ba3 111.85(18) . .
Ba5 O6 Ba3 103.81(13) . .
B4 O7 B1 120.3(5) 3_655 .
B4 O7 Ba4 115.7(4) 3_655 .
B1 O7 Ba4 102.8(3) . .
B4 O7 Ba5 93.8(4) 3_655 3_655
B1 O7 Ba5 133.0(3) . 3_655
Ba4 O7 Ba5 87.89(11) . 3_655
B2 O8 B1 138.0(5) 5_675 8_766
B2 O8 Ba2 88.1(4) 5_675 .
B1 O8 Ba2 117.7(3) 8_766 .
P1 O9 Ba4 149.0(2) . 1_554
P1 O9 Ba3 102.5(2) . .
Ba4 O9 Ba3 106.44(14) 1_554 .
B4 O10 U1 152.9(4) . .
B4 O10 Ba5 98.8(4) . .
U1 O10 Ba5 101.49(15) . .
P2 O11 Ba2 96.71(19) . .
P2 O11 Ba4 101.2(2) . 1_554
Ba2 O11 Ba4 120.62(15) . 1_554
P2 O11 Ba3 146.3(2) . .
Ba2 O11 Ba3 96.67(13) . .
Ba4 O11 Ba3 98.28(12) 1_554 .
P2 O12 U1 135.1(2) . .
P2 O12 Ba4 98.53(19) . .
U1 O12 Ba4 111.91(16) . .
P2 O13 Ba2 97.46(19) . .
P2 O13 Ba4 103.4(2) . .
Ba2 O13 Ba4 125.96(16) . .
P2 O13 Ba5 104.0(2) . 3_655
Ba2 O13 Ba5 125.80(15) . 3_655
Ba4 O13 Ba5 96.48(12) . 3_655
P1 O14 Ba3 99.9(2) . 1_554
P1 O14 Ba2 131.0(2) . 1_554
Ba3 O14 Ba2 96.09(13) 1_554 1_554
P1 O15 Ba5 120.2(2) . 5_674
P1 O15 Ba3 106.2(2) . 5_674
Ba5 O15 Ba3 114.62(15) 5_674 5_674
P1 O15 Ba3 95.3(2) . .
Ba5 O15 Ba3 109.67(14) 5_674 .
Ba3 O15 Ba3 108.91(14) 5_674 .
P1 O16 U1 131.9(2) . 1_554
P1 O16 Ba3 99.0(2) . 1_554
U1 O16 Ba3 104.63(15) 1_554 1_554
P1 O16 Ba3 97.61(19) . 5_674
U1 O16 Ba3 114.25(16) 1_554 5_674
Ba3 O16 Ba3 106.74(14) 1_554 5_674
B5 O17 B3 122.6(5) 1_554 8_765
B5 O17 Ba2 100.9(4) 1_554 .
B3 O17 Ba2 120.7(3) 8_765 .
B5 O17 Ba3 121.7(4) 1_554 .
B3 O17 Ba3 98.3(4) 8_765 .
Ba2 O17 Ba3 88.94(11) . .
P3 O18 U1 128.0(3) . 3_655
P3 O18 Ba1 100.4(2) . 3_655
U1 O18 Ba1 112.18(16) 3_655 3_655
P3 O18 Ba1 91.4(2) . 2_565
U1 O18 Ba1 116.93(16) 3_655 2_565
Ba1 O18 Ba1 103.89(14) 3_655 2_565
P2 O19 Ba1 116.5(2) . 3_654
P2 O19 Ba4 93.4(2) . 1_554
Ba1 O19 Ba4 111.98(15) 3_654 1_554
P2 O19 Ba5 92.88(19) . 3_655
Ba1 O19 Ba5 97.30(13) 3_654 3_655
Ba4 O19 Ba5 143.17(16) 1_554 3_655
U1 O20 Ba5 133.4(2) . 1_556
U1 O20 Ba1 107.29(18) . .
Ba5 O20 Ba1 86.45(11) 1_556 .
P3 O21 Ba4 100.4(2) . .
P3 O21 Ba1 97.7(2) . 3_655
Ba4 O21 Ba1 115.53(15) . 3_655
P3 O21 Ba1 99.4(2) . .
Ba4 O21 Ba1 130.40(16) . .
Ba1 O21 Ba1 106.14(14) 3_655 .
P3 O22 Ba5 157.3(3) . 3_655
P3 O22 Ba4 92.7(2) . .
Ba5 O22 Ba4 95.54(14) 3_655 .
P3 O22 Ba1 90.9(2) . 3_654
Ba5 O22 Ba1 101.18(13) 3_655 3_654
Ba4 O22 Ba1 125.88(17) . 3_654
P3 O23 Ba1 104.5(2) . 3_654
P3 O23 Ba1 110.5(2) . 2_565
Ba1 O23 Ba1 118.95(16) 3_654 2_565
P3 O23 Ba1 101.8(2) . .
Ba1 O23 Ba1 112.55(15) 3_654 .
Ba1 O23 Ba1 107.15(14) 2_565 .

loop_
_geom_bond_atom_site_label_1
_geom_bond_atom_site_label_2
_geom_bond_distance
_geom_bond_site_symmetry_2
U1 O20 1.812(4) .
U1 O6 1.813(4) .
U1 O10 2.159(4) .
U1 O12 2.196(4) .
U1 O18 2.283(4) 4_464
U1 O16 2.322(4) 1_556
U1 Ba5 3.9417(5) .
U1 Ba3 4.0745(6) .
U1 Ba4 4.1753(6) .
U1 Ba1 4.2062(6) .
Ba1 O23 2.692(4) 4_465
Ba1 O23 2.730(5) 2_565
Ba1 O18 2.775(4) 4_464
Ba1 O19 2.785(5) 4_465
Ba1 O21 2.872(4) 4_464
Ba1 O23 2.921(5) .
Ba1 O21 2.969(5) .
Ba1 O22 3.020(5) 4_465
Ba1 O18 3.149(5) 2_565
Ba1 O20 3.295(5) .
Ba1 P3 3.4053(17) 4_465
Ba1 P3 3.4302(17) 4_464
Ba2 O13 2.670(4) .
Ba2 O11 2.681(4) .
Ba2 O4 2.691(4) .
Ba2 O17 2.729(4) .
Ba2 O5 2.767(4) .
Ba2 O14 2.866(4) 1_556
Ba2 O8 2.965(4) .
Ba2 O1 2.980(4) 3_655
Ba2 O3 3.123(4) 1_554
Ba2 B2 3.215(7) 5_675
Ba2 P2 3.2391(18) .
Ba2 B5 3.275(7) 1_554
Ba3 O9 2.714(4) .
Ba3 O16 2.813(4) 1_556
Ba3 O14 2.832(4) 1_556
Ba3 O15 2.846(4) 5_674
Ba3 O15 2.872(4) .
Ba3 O2 2.971(4) 5_674
Ba3 O11 2.985(4) .
Ba3 O16 3.022(4) 5_674
Ba3 O6 3.036(4) .
Ba3 O17 3.293(5) .
Ba3 P1 3.3801(16) .
Ba3 P1 3.4356(16) 1_556
Ba4 O9 2.668(4) 1_556
Ba4 O21 2.707(5) .
Ba4 O11 2.710(4) 1_556
Ba4 O13 2.733(4) .
Ba4 O12 2.825(4) .
Ba4 O3 2.888(4) .
Ba4 O22 2.902(5) .
Ba4 O19 2.909(4) 1_556
Ba4 O7 2.952(4) .
Ba4 P3 3.3414(18) .
Ba4 P2 3.3605(16) 1_556
Ba4 P2 3.4216(16) .
Ba5 O22 2.665(5) 4_464
Ba5 O15 2.749(4) 5_674
Ba5 O13 2.797(4) 4_464
Ba5 O2 2.825(4) .
Ba5 O1 2.861(4) .
Ba5 O10 2.895(4) .
Ba5 O6 2.947(4) .
Ba5 O7 2.993(4) 4_464
Ba5 O19 3.069(4) 4_464
Ba5 O20 3.124(5) 1_554
Ba5 B4 3.369(7) .
Ba5 B3 3.458(7) 4_464
P1 O9 1.511(4) .
P1 O14 1.518(4) .
P1 O15 1.536(4) .
P1 O16 1.581(4) .
P1 Ba3 3.4356(16) 1_554
P1 Ba3 3.5912(17) 5_674
P1 Ba5 3.7635(18) 5_674
P2 O19 1.518(5) .
P2 O13 1.519(4) .
P2 O11 1.531(4) .
P2 O12 1.557(4) .
P2 Ba4 3.3605(16) 1_554
P2 Ba5 3.4913(18) 3_655
P2 Ba1 3.7196(18) 3_654
P3 O23 1.517(5) .
P3 O22 1.527(5) .
P3 O21 1.531(5) .
P3 O18 1.577(5) .
P3 Ba1 3.4053(17) 3_654
P3 Ba1 3.4302(17) 3_655
P3 Ba1 3.5566(19) 2_565
B1 O5 1.439(7) 1_556
B1 O7 1.463(8) .
B1 O3 1.472(8) .
B1 O8 1.472(8) 7_476
B2 O8 1.346(8) 5_675
B2 O1 1.356(8) .
B2 O4 1.395(8) 5_675
B2 Ba2 3.215(7) 5_675
B3 O5 1.414(8) .
B3 O17 1.472(8) 7_475
B3 O2 1.493(8) 3_655
B3 O1 1.497(8) 3_655
B3 Ba5 3.458(7) 3_655
B4 O10 1.336(8) .
B4 O7 1.362(8) 4_464
B4 O2 1.390(7) 1_556
B4 Ba3 3.485(7) 5_675
B5 O3 1.323(8) .
B5 O17 1.366(8) 1_556
B5 O4 1.387(8) .
B5 Ba2 3.275(7) 1_556
O1 B3 1.497(8) 4_464
O1 Ba2 2.980(4) 4_464
O2 B4 1.390(7) 1_554
O2 B3 1.493(8) 4_464
O2 Ba3 2.971(4) 5_674
O3 Ba2 3.123(4) 1_556
O4 B2 1.395(8) 5_675
O5 B1 1.439(7) 1_554
O7 B4 1.362(8) 3_655
O7 Ba5 2.993(4) 3_655
O8 B2 1.346(8) 5_675
O8 B1 1.472(8) 8_766
O9 Ba4 2.668(4) 1_554
O11 Ba4 2.710(4) 1_554
O13 Ba5 2.797(4) 3_655
O14 Ba3 2.832(4) 1_554
O14 Ba2 2.866(4) 1_554
O15 Ba5 2.749(4) 5_674
O15 Ba3 2.846(4) 5_674
O16 U1 2.322(4) 1_554
O16 Ba3 2.813(4) 1_554
O16 Ba3 3.022(4) 5_674
O17 B5 1.366(8) 1_554
O17 B3 1.472(8) 8_765
O18 U1 2.283(4) 3_655
O18 Ba1 2.775(4) 3_655
O18 Ba1 3.149(5) 2_565
O19 Ba1 2.785(4) 3_654
O19 Ba4 2.909(4) 1_554
O19 Ba5 3.069(4) 3_655
O20 Ba5 3.124(5) 1_556
O21 Ba1 2.872(4) 3_655
O22 Ba5 2.665(5) 3_655
O22 Ba1 3.020(5) 3_654
O23 Ba1 2.692(4) 3_654
O23 Ba1 2.730(4) 2_565
